data_4344171
loop_
_publ_author_name
'Higashino, Toshiki'
'Jeannin, Olivier'
'Kawamoto, Tadashi'
'Lorcy, Dominique'
'Mori, Takehiko'
'Fourmigu\'e, Marc'

_publ_section_title
;
 A Single-Component Conductor Based on a Radical Gold Dithiolene Complex
 with Alkyl-Substituted Thiophene-2,3-dithiolate Ligand.
;
_journal_issue 20
_journal_name_full 'Inorganic chemistry'
_journal_page_first 9908
_journal_page_last 9913
_journal_paper_doi 10.1021/acs.inorgchem.5b01678
_journal_volume 54
_journal_year 2015
_chemical_formula_moiety 'C7 H6 S4'
_chemical_formula_sum 'C7 H6 S4'
_chemical_formula_weight 218.36
_chemical_name_common 5,6-dimethyl-thieno[2,3-d][1,3]dithiole-2-thione
_chemical_name_systematic
; 
 ? 
;
_space_group_IT_number 14
_symmetry_cell_setting monoclinic
_symmetry_Int_Tables_number 14
_symmetry_space_group_name_Hall '-P 2ybc'
_symmetry_space_group_name_H-M 'P 1 21/c 1'
_atom_sites_solution_hydrogens geom
_atom_sites_solution_primary direct
_atom_sites_solution_secondary difmap
_cell_angle_alpha 90.0000
_cell_angle_beta 94.13(3)
_cell_angle_gamma 90.0000
_cell_formula_units_Z 4
_cell_length_a 8.442(3)
_cell_length_b 10.174(2)
_cell_length_c 10.579(3)
_cell_measurement_reflns_used 49
_cell_measurement_temperature 298
_cell_measurement_theta_max 16.79
_cell_measurement_theta_min 11.03
_cell_volume 906.3(5)
_computing_cell_refinement WinAFC
_computing_data_collection WinAFC
_computing_data_reduction WinAFC
_computing_molecular_graphics 'CrystalStructure 4.0'
_computing_publication_material 'CrystalStructure 4.0 (Rigaku, 2010)'
_computing_structure_refinement 'SHELXL97 (Sheldrick, 2008)'
_computing_structure_solution 'Il Milione (Burla, et al., 2007)'
_diffrn_ambient_temperature 298
_diffrn_measured_fraction_theta_full 1.000
_diffrn_measured_fraction_theta_max 1.000
_diffrn_measurement_device_type 'Rigaku AFC7R'
_diffrn_measurement_method \w-2\q
_diffrn_radiation_type 'Mo K\a'
_diffrn_radiation_wavelength 0.71069
_diffrn_reflns_av_R_equivalents 0.0314
_diffrn_reflns_limit_h_max 11
_diffrn_reflns_limit_h_min -11
_diffrn_reflns_limit_k_max 0
_diffrn_reflns_limit_k_min -14
_diffrn_reflns_limit_l_max 14
_diffrn_reflns_limit_l_min -7
_diffrn_reflns_number 3097
_diffrn_reflns_theta_full 30.01
_diffrn_reflns_theta_max 30.00
_diffrn_standards_decay_% -0.386
_diffrn_standards_interval_count 150
_diffrn_standards_number 3
_exptl_absorpt_coefficient_mu 0.976
_exptl_absorpt_correction_type none
_exptl_crystal_colour orange
_exptl_crystal_density_diffrn 1.600
_exptl_crystal_density_method 'not measured'
_exptl_crystal_description needle
_exptl_crystal_F_000 448.00
_exptl_crystal_size_max 0.26
_exptl_crystal_size_mid 0.06
_exptl_crystal_size_min 0.06
_refine_diff_density_max 0.370
_refine_diff_density_min -0.400
_refine_ls_extinction_method none
_refine_ls_goodness_of_fit_ref 0.848
_refine_ls_hydrogen_treatment constr
_refine_ls_number_parameters 100
_refine_ls_number_reflns 2647
_refine_ls_number_restraints 0
_refine_ls_R_factor_gt 0.0606
_refine_ls_shift/su_max 0.000
_refine_ls_structure_factor_coef Fsqd
_refine_ls_weighting_details 'w = 1/[\s^2^(Fo^2^)+(0.1000P)^2^+0.0000P] where P=(Fo^2^+2Fc^2^)/3'
_refine_ls_weighting_scheme calc
_refine_ls_wR_factor_ref 0.2189
_reflns_number_gt 853
_reflns_number_total 2647
_reflns_threshold_expression F^2^>2.0\s(F^2^)
_cod_data_source_file ic5b01678_si_002.cif
_cod_data_source_block 1a
_cod_depositor_comments 'Adding full bibliography for 4344171--4344175.cif.'
_cod_original_cell_volume 906.2(5)
_cod_database_code 4344171

loop_
_symmetry_equiv_pos_site_id
_symmetry_equiv_pos_as_xyz
1 +X,+Y,+Z
2 -X,1/2+Y,1/2-Z
3 -X,-Y,-Z
4 +X,1/2-Y,1/2+Z

loop_
_atom_site_label
_atom_site_type_symbol
_atom_site_fract_x
_atom_site_fract_y
_atom_site_fract_z
_atom_site_U_iso_or_equiv
_atom_site_adp_type
_atom_site_occupancy
_atom_site_symmetry_multiplicity
_atom_site_calc_flag
_atom_site_refinement_flags
S1 S 0.8923(3) 1.38514(18) 0.6181(2) 0.0629(7) Uani 1.0 4 d .
S2 S 0.9179(3) 1.10097(17) 0.68095(17) 0.0471(5) Uani 1.0 4 d .
S3 S 0.7319(3) 1.18306(18) 0.45215(18) 0.0481(6) Uani 1.0 4 d .
S4 S 0.8234(2) 0.81153(17) 0.61008(17) 0.0468(5) Uani 1.0 4 d .
C1 C 0.8468(8) 1.2308(7) 0.5854(7) 0.0424(18) Uani 1.0 4 d .
C2 C 0.8269(8) 0.9771(7) 0.5887(6) 0.0405(17) Uani 1.0 4 d .
C3 C 0.7378(8) 1.0151(7) 0.4833(7) 0.0409(17) Uani 1.0 4 d .
C4 C 0.6613(8) 0.9077(7) 0.4134(6) 0.0384(15) Uani 1.0 4 d .
C5 C 0.6978(8) 0.7924(7) 0.4733(7) 0.0410(17) Uani 1.0 4 d .
C6 C 0.6416(10) 0.6586(7) 0.4350(8) 0.055(2) Uani 1.0 4 d .
C7 C 0.5596(9) 0.9262(8) 0.2966(6) 0.053(2) Uani 1.0 4 d .
H6A H 0.6587 0.5997 0.5055 0.0659 Uiso 1.0 4 calc R
H6B H 0.6996 0.6281 0.3659 0.0659 Uiso 1.0 4 calc R
H6C H 0.5304 0.6618 0.4089 0.0659 Uiso 1.0 4 calc R
H7A H 0.4546 0.8949 0.3090 0.0631 Uiso 1.0 4 calc R
H7B H 0.6025 0.8780 0.2290 0.0631 Uiso 1.0 4 calc R
H7C H 0.5551 1.0180 0.2754 0.0631 Uiso 1.0 4 calc R

loop_
_atom_site_aniso_label
_atom_site_aniso_U_11
_atom_site_aniso_U_22
_atom_site_aniso_U_33
_atom_site_aniso_U_12
_atom_site_aniso_U_13
_atom_site_aniso_U_23
S1 0.0776(15) 0.0330(11) 0.0760(15) -0.0009(10) -0.0095(12) -0.0015(10)
S2 0.0516(11) 0.0365(9) 0.0512(11) 0.0013(9) -0.0087(9) -0.0007(9)
S3 0.0490(11) 0.0425(10) 0.0517(11) 0.0029(9) -0.0055(9) 0.0050(9)
S4 0.0515(11) 0.0378(10) 0.0492(11) 0.0009(9) -0.0101(9) 0.0037(9)
C1 0.037(4) 0.034(4) 0.056(5) 0.002(3) -0.002(4) 0.005(4)
C2 0.036(4) 0.043(4) 0.042(4) -0.005(3) -0.005(4) -0.002(4)
C3 0.035(4) 0.034(4) 0.054(5) 0.002(3) 0.008(4) 0.003(4)
C4 0.032(4) 0.047(4) 0.038(4) -0.003(3) 0.006(3) -0.000(4)
C5 0.038(4) 0.045(4) 0.039(4) -0.002(3) 0.000(3) -0.005(4)
C6 0.058(5) 0.045(5) 0.061(5) -0.006(4) -0.001(4) -0.001(4)
C7 0.053(5) 0.062(5) 0.042(4) 0.005(4) -0.004(4) 0.001(4)

loop_
_atom_type_symbol
_atom_type_description
_atom_type_scat_dispersion_real
_atom_type_scat_dispersion_imag
_atom_type_scat_source
C C 0.0033 0.0016
;
International Tables for Crystallography
(1992, Vol. C, Tables 4.2.6.8 and 6.1.1.4)
;
H H 0.0000 0.0000
;
International Tables for Crystallography
(1992, Vol. C, Table 6.1.1.4)
;
S S 0.1246 0.1234
;
International Tables for Crystallography
(1992, Vol. C, Tables 4.2.6.8 and 6.1.1.4)
;

loop_
_geom_angle_atom_site_label_1
_geom_angle_atom_site_label_2
_geom_angle_atom_site_label_3
_geom_angle
_geom_angle_publ_flag
C1 S2 C2 96.0(4) yes
C1 S3 C3 96.6(4) yes
C2 S4 C5 90.9(4) yes
S1 C1 S2 122.4(4) yes
S1 C1 S3 123.3(4) yes
S2 C1 S3 114.3(4) yes
S2 C2 S4 130.9(4) yes
S2 C2 C3 116.9(6) yes
S4 C2 C3 112.2(5) yes
S3 C3 C2 116.2(5) yes
S3 C3 C4 129.8(6) yes
C2 C3 C4 114.0(6) yes
C3 C4 C5 109.7(6) yes
C3 C4 C7 123.2(6) yes
C5 C4 C7 127.1(7) yes
S4 C5 C4 113.3(5) yes
S4 C5 C6 119.4(5) yes
C4 C5 C6 127.3(6) yes
C5 C6 H6A 109.475 no
C5 C6 H6B 109.474 no
C5 C6 H6C 109.475 no
H6A C6 H6B 109.469 no
H6A C6 H6C 109.467 no
H6B C6 H6C 109.468 no
C4 C7 H7A 109.475 no
C4 C7 H7B 109.474 no
C4 C7 H7C 109.466 no
H7A C7 H7B 109.473 no
H7A C7 H7C 109.472 no
H7B C7 H7C 109.468 no

loop_
_geom_bond_atom_site_label_1
_geom_bond_atom_site_label_2
_geom_bond_distance
_geom_bond_publ_flag
S1 C1 1.648(7) yes
S2 C1 1.743(7) yes
S2 C2 1.738(7) yes
S3 C1 1.722(7) yes
S3 C3 1.740(7) yes
S4 C2 1.701(7) yes
S4 C5 1.742(7) yes
C2 C3 1.356(10) yes
C3 C4 1.445(10) yes
C4 C5 1.358(10) yes
C4 C7 1.465(9) yes
C5 C6 1.488(10) yes
C6 H6A 0.960 no
C6 H6B 0.960 no
C6 H6C 0.960 no
C7 H7A 0.960 no
C7 H7B 0.960 no
C7 H7C 0.960 no

loop_
_geom_contact_atom_site_label_1
_geom_contact_atom_site_label_2
_geom_contact_distance
_geom_contact_publ_flag
_geom_contact_site_symmetry_2
S3 C7 3.362(8) no .
C6 C7 3.145(11) no .
S1 S2 3.379(3) no 2_756
S2 S1 3.379(3) no 2_746
C3 C7 3.595(10) no 3_676
C7 C3 3.595(10) no 3_676
S3 H7C 2.8537 no .
S4 H6A 2.7535 no .
S4 H6B 3.2953 no .
S4 H6C 3.4940 no .
C3 H7A 3.1587 no .
C3 H7B 3.1693 no .
C3 H7C 2.5936 no .
C4 H6A 3.2828 no .
C4 H6B 2.9113 no .
C4 H6C 2.7344 no .
C5 H7A 2.7944 no .
C5 H7B 2.7902 no .
C5 H7C 3.2765 no .
C6 H7A 3.1217 no .
C6 H7B 3.1208 no .
C7 H6B 3.3184 no .
C7 H6C 2.9584 no .
H6B H7A 3.4394 no .
H6B H7B 3.0112 no .
H6C H7A 2.6556 no .
H6C H7B 3.0000 no .
S1 H6A 3.1196 no 1_565
S1 H6B 3.4401 no 3_776
S1 H6C 3.5907 no 3_676
S1 H7C 3.5394 no 4_575
S2 H7A 3.1537 no 3_676
S3 H6C 3.1661 no 3_676
S3 H7A 3.1725 no 3_676
S4 H6B 3.0340 no 4_565
S4 H7B 3.0192 no 4_565
C1 H6C 3.3712 no 3_676
C1 H7A 3.1245 no 3_676
C2 H6B 3.3698 no 4_565
C2 H7A 2.9804 no 3_676
C3 H7A 2.9701 no 3_676
C5 H7B 3.3596 no 4_565
C6 H7B 3.1730 no 4_565
C6 H7C 3.0378 no 2_645
C7 H6A 3.2595 no 4_564
C7 H6B 3.3791 no 2_655
C7 H6C 3.2881 no 2_655
H6A S1 3.1196 no 1_545
H6A C7 3.2595 no 4_565
H6A H6A 3.3549 no 3_666
H6A H6C 3.2633 no 3_666
H6A H7B 2.4548 no 4_565
H6A H7C 3.4652 no 2_645
H6A H7C 3.2724 no 4_565
H6B S1 3.4401 no 3_776
H6B S4 3.0340 no 4_564
H6B C2 3.3698 no 4_564
H6B C7 3.3791 no 2_645
H6B H7A 3.2249 no 2_645
H6B H7C 2.7655 no 2_645
H6C S1 3.5907 no 3_676
H6C S3 3.1661 no 3_676
H6C C1 3.3712 no 3_676
H6C C7 3.2881 no 2_645
H6C H6A 3.2633 no 3_666
H6C H7A 3.5705 no 2_645
H6C H7B 3.3892 no 2_645
H6C H7B 3.4210 no 4_565
H6C H7C 2.5024 no 2_645
H7A S2 3.1537 no 3_676
H7A S3 3.1725 no 3_676
H7A C1 3.1245 no 3_676
H7A C2 2.9804 no 3_676
H7A C3 2.9701 no 3_676
H7A H6B 3.2249 no 2_655
H7A H6C 3.5705 no 2_655
H7B S4 3.0192 no 4_564
H7B C5 3.3596 no 4_564
H7B C6 3.1730 no 4_564
H7B H6A 2.4548 no 4_564
H7B H6C 3.3892 no 2_655
H7B H6C 3.4210 no 4_564
H7C S1 3.5394 no 4_574
H7C C6 3.0378 no 2_655
H7C H6A 3.4652 no 2_655
H7C H6A 3.2724 no 4_564
H7C H6B 2.7655 no 2_655
H7C H6C 2.5024 no 2_655

loop_
_geom_torsion_atom_site_label_1
_geom_torsion_atom_site_label_2
_geom_torsion_atom_site_label_3
_geom_torsion_atom_site_label_4
_geom_torsion
_geom_torsion_publ_flag
C1 S2 C2 S4 -177.7(6) no
C1 S2 C2 C3 -0.4(6) no
C2 S2 C1 S1 -179.0(5) no
C2 S2 C1 S3 -1.2(5) no
C1 S3 C3 C2 -2.4(6) no
C1 S3 C3 C4 177.5(6) no
C3 S3 C1 S1 179.8(5) no
C3 S3 C1 S2 2.1(5) no
C2 S4 C5 C4 0.5(5) no
C2 S4 C5 C6 -178.9(5) no
C5 S4 C2 S2 177.3(6) no
C5 S4 C2 C3 -0.2(5) no
S2 C2 C3 S3 1.9(8) no
S2 C2 C3 C4 -178.0(4) no
S4 C2 C3 S3 179.7(4) no
S4 C2 C3 C4 -0.2(8) no
S3 C3 C4 C5 -179.4(5) no
S3 C3 C4 C7 0.1(10) no
C2 C3 C4 C5 0.5(8) no
C2 C3 C4 C7 180.0(6) no
C3 C4 C5 S4 -0.6(8) no
C3 C4 C5 C6 178.7(6) no
C7 C4 C5 S4 179.9(6) no
C7 C4 C5 C6 -0.8(11) no
